data_2242412
loop_
_publ_author_name
'Rajkumar, K.'
'Sivakumar, S.'
'Arulraj, R.'
'Kaur, Manpreet'
'Jasinski, Jerry P.'
'Manimekalai, A.'
'Thiruvalluvar, A.'

_publ_section_title
;
 Crystal structures of two new
 3-(2-chloroethyl)-<i>r</i>(2),<i>c</i>(6)-diarylpiperidin-4-ones
;
_journal_coeditor_code SJ5546
_journal_issue 4
_journal_name_full 'Acta Crystallographica Section E'
_journal_page_first 483
_journal_page_last 486
_journal_paper_doi 10.1107/S2056989018003766
_journal_volume 74
_journal_year 2018
_chemical_formula_iupac 'C19 H18 Cl F2 N O'
_chemical_formula_moiety 'C19 H18 Cl F2 N O'
_chemical_formula_sum 'C19 H18 Cl F2 N O'
_chemical_formula_weight 349.79
_chemical_name_systematic
;
3-(2-chloroethyl)-<i>r</i>-2,<i>c</i>-6-bis(4-fluorophenyl)piperidin-4-one
;
_space_group_crystal_system monoclinic
_space_group_IT_number 14
_space_group_name_Hall '-P 2ybc'
_space_group_name_H-M_alt 'P 1 21/c 1'
_symmetry_space_group_name_Hall '-P 2ybc'
_symmetry_space_group_name_H-M 'P 1 21/c 1'
_atom_sites_solution_hydrogens mixed
_atom_sites_solution_primary dual
_audit_creation_method
;
Olex2 1.2
(compiled 2017.08.10 svn.r3458 for OlexSys, GUI svn.r5381)
;
_cell_angle_alpha 90
_cell_angle_beta 93.809(3)
_cell_angle_gamma 90
_cell_formula_units_Z 4
_cell_length_a 5.5105(2)
_cell_length_b 24.2612(6)
_cell_length_c 12.8622(3)
_cell_measurement_reflns_used 2364
_cell_measurement_temperature 293(2)
_cell_measurement_theta_max 71.2860
_cell_measurement_theta_min 3.4250
_cell_volume 1715.77(9)
_computing_cell_refinement
;
CrysAlis PRO (Rigaku OD, 2015)
;
_computing_data_collection
;
CrysAlis PRO (Rigaku OD, 2015)
;
_computing_data_reduction
;
CrysAlis PRO (Rigaku OD, 2015)
;
_computing_molecular_graphics
;
<i>OLEX2</i> (Dolomanov <i>et al.</i>,  2009)
;
_computing_publication_material
;
<i>OLEX2</i> (Dolomanov <i>et al.</i>,  2009)
;
_computing_structure_refinement
;
SHELXL2018 (Sheldrick, 2015b)
;
_computing_structure_solution
;
SHELXT (Sheldrick, 2015a)
;
_diffrn_ambient_temperature 293(2)
_diffrn_detector_area_resol_mean 16.0416
_diffrn_measured_fraction_theta_full 1.000
_diffrn_measured_fraction_theta_max 0.981
_diffrn_measurement_device 'four-circle diffractometer'
_diffrn_measurement_device_type 'Rigaku Oxford Diffraction'
_diffrn_measurement_method '\w scans'
_diffrn_radiation_monochromator graphite
_diffrn_radiation_type CuK\a
_diffrn_radiation_wavelength 1.54184
_diffrn_reflns_av_R_equivalents 0.0196
_diffrn_reflns_limit_h_max 6
_diffrn_reflns_limit_h_min -6
_diffrn_reflns_limit_k_max 16
_diffrn_reflns_limit_k_min -29
_diffrn_reflns_limit_l_max 15
_diffrn_reflns_limit_l_min -14
_diffrn_reflns_number 6548
_diffrn_reflns_theta_full 67.500
_diffrn_reflns_theta_max 71.311
_diffrn_reflns_theta_min 3.644
_exptl_absorpt_coefficient_mu 2.199
_exptl_absorpt_correction_T_max 1.00000
_exptl_absorpt_correction_T_min 0.52441
_exptl_absorpt_correction_type multi-scan
_exptl_absorpt_process_details
;
(CrysAlis PRO; Rigaku OD, 2015)
;
_exptl_crystal_colour colourless
_exptl_crystal_density_diffrn 1.354
_exptl_crystal_description prism
_exptl_crystal_F_000 728
_exptl_crystal_size_max 0.34
_exptl_crystal_size_mid 0.16
_exptl_crystal_size_min 0.14
_refine_diff_density_max 0.338
_refine_diff_density_min -0.381
_refine_ls_extinction_coef 0.0058(5)
_refine_ls_extinction_expression Fc^*^=kFc[1+0.001xFc^2^\l^3^/sin(2\q)]^-1/4^
_refine_ls_extinction_method
;
SHELXL2018 (Sheldrick, 2015b)
;
_refine_ls_goodness_of_fit_ref 1.039
_refine_ls_hydrogen_treatment mixed
_refine_ls_matrix_type full
_refine_ls_number_parameters 222
_refine_ls_number_reflns 3267
_refine_ls_number_restraints 0
_refine_ls_restrained_S_all 1.039
_refine_ls_R_factor_all 0.0559
_refine_ls_R_factor_gt 0.0464
_refine_ls_shift/su_max 0.000
_refine_ls_shift/su_mean 0.000
_refine_ls_structure_factor_coef Fsqd
_refine_ls_weighting_details 'w=1/[\s^2^(Fo^2^)+(0.0592P)^2^+0.5453P] where P=(Fo^2^+2Fc^2^)/3'
_refine_ls_weighting_scheme calc
_refine_ls_wR_factor_gt 0.1226
_refine_ls_wR_factor_ref 0.1314
_reflns_number_gt 2702
_reflns_number_total 3267
_reflns_threshold_expression 'I > 2\s(I)'
_cod_data_source_file sj5546sup1.cif
_cod_data_source_block II
_cod_database_code 2242412
_shelx_space_group_comment
;
The symmetry employed for this shelxl refinement is uniquely defined
by the following loop, which should always be used as a source of
symmetry information in preference to the above space-group names.
They are only intended as comments.
;

loop_
_space_group_symop_operation_xyz
'x, y, z'
'-x, y+1/2, -z+1/2'
'-x, -y, -z'
'x, -y-1/2, z-1/2'

loop_
_atom_site_type_symbol
_atom_site_label
_atom_site_fract_x
_atom_site_fract_y
_atom_site_fract_z
_atom_site_U_iso_or_equiv
_atom_site_adp_type
_atom_site_calc_flag
_atom_site_occupancy
Cl Cl1 0.15647(18) 0.46455(3) 0.38176(8) 0.1057(3) Uani d 1
F F1 -0.2069(3) 0.04268(6) 0.63058(13) 0.0854(5) Uani d 1
F F2 0.6123(3) 0.45967(6) 0.88365(11) 0.0747(4) Uani d 1
O O1 0.4499(4) 0.29713(7) 0.28005(11) 0.0702(5) Uani d 1
N N1 0.3190(3) 0.27067(6) 0.57146(11) 0.0396(4) Uani d 1
H H1 0.366(4) 0.2579(9) 0.6346(17) 0.043(5) Uiso d 1
C C1 0.3477(4) 0.29649(8) 0.36027(14) 0.0489(5) Uani d 1
C C2 0.1985(4) 0.24790(9) 0.39147(14) 0.0528(5) Uani d 1
H H2A 0.199144 0.219410 0.338582 0.063 Uiso calc 1
H H2B 0.031521 0.259163 0.398695 0.063 Uiso calc 1
C C3 0.3112(4) 0.22560(7) 0.49651(14) 0.0414(4) Uani d 1
H H3 0.478176 0.213743 0.486823 0.050 Uiso calc 1
C C4 0.4808(3) 0.31538(7) 0.54325(13) 0.0384(4) Uani d 1
H H4 0.639887 0.299519 0.530846 0.046 Uiso calc 1
C C5 0.3752(4) 0.34225(7) 0.44054(13) 0.0431(4) Uani d 1
H H5 0.212671 0.356346 0.452333 0.052 Uiso calc 1
C C6 0.5288(4) 0.39034(8) 0.40516(16) 0.0530(5) Uani d 1
H H6A 0.582661 0.412091 0.465641 0.064 Uiso calc 1
H H6B 0.672413 0.375749 0.375148 0.064 Uiso calc 1
C C7 0.3962(5) 0.42751(11) 0.3263(2) 0.0737(7) Uani d 1
H H7A 0.329082 0.405487 0.268405 0.088 Uiso calc 1
H H7B 0.510404 0.453477 0.299551 0.088 Uiso calc 1
C C8 0.1707(3) 0.17694(7) 0.53451(13) 0.0389(4) Uani d 1
C C9 0.2447(4) 0.12399(8) 0.51246(15) 0.0462(4) Uani d 1
H H9 0.382523 0.118931 0.475566 0.055 Uiso calc 1
C C10 0.1180(4) 0.07832(8) 0.54414(17) 0.0548(5) Uani d 1
H H10 0.166749 0.042824 0.527870 0.066 Uiso calc 1
C C11 -0.0797(4) 0.08699(8) 0.59972(16) 0.0534(5) Uani d 1
C C12 -0.1588(4) 0.13849(9) 0.62493(17) 0.0552(5) Uani d 1
H H12 -0.294820 0.142967 0.663223 0.066 Uiso calc 1
C C13 -0.0313(4) 0.18376(8) 0.59200(16) 0.0480(5) Uani d 1
H H13 -0.081684 0.219075 0.608620 0.058 Uiso calc 1
C C14 0.5130(3) 0.35521(7) 0.63374(13) 0.0378(4) Uani d 1
C C15 0.3388(4) 0.39397(8) 0.65460(15) 0.0488(5) Uani d 1
H H15 0.197012 0.396256 0.611350 0.059 Uiso calc 1
C C16 0.3714(4) 0.42936(8) 0.73856(16) 0.0534(5) Uani d 1
H H16 0.254041 0.455500 0.751883 0.064 Uiso calc 1
C C17 0.5796(4) 0.42507(8) 0.80138(15) 0.0513(5) Uani d 1
C C18 0.7540(4) 0.38685(10) 0.78520(18) 0.0628(6) Uani d 1
H H18 0.892640 0.384155 0.830246 0.075 Uiso calc 1
C C19 0.7201(4) 0.35205(9) 0.70008(17) 0.0544(5) Uani d 1
H H19 0.838816 0.326106 0.687407 0.065 Uiso calc 1

loop_
_atom_site_aniso_label
_atom_site_aniso_U_11
_atom_site_aniso_U_22
_atom_site_aniso_U_33
_atom_site_aniso_U_12
_atom_site_aniso_U_13
_atom_site_aniso_U_23
Cl1 0.1146(7) 0.0738(5) 0.1305(7) 0.0231(4) 0.0211(5) 0.0356(5)
F1 0.1086(12) 0.0563(8) 0.0919(11) -0.0353(8) 0.0103(9) 0.0197(7)
F2 0.1015(11) 0.0585(8) 0.0632(8) -0.0144(7) -0.0006(7) -0.0275(6)
O1 0.1093(14) 0.0624(9) 0.0408(8) -0.0254(9) 0.0187(8) -0.0040(7)
N1 0.0553(9) 0.0310(7) 0.0325(7) -0.0058(6) 0.0018(6) 0.0019(6)
C1 0.0664(12) 0.0454(10) 0.0342(9) -0.0112(9) -0.0015(8) 0.0048(7)
C2 0.0737(13) 0.0469(10) 0.0371(9) -0.0191(10) -0.0017(9) -0.0026(8)
C3 0.0506(10) 0.0337(8) 0.0401(9) -0.0062(7) 0.0046(7) -0.0015(7)
C4 0.0453(9) 0.0328(8) 0.0370(8) -0.0033(7) 0.0019(7) -0.0006(7)
C5 0.0549(10) 0.0373(9) 0.0369(9) -0.0093(8) 0.0023(7) 0.0048(7)
C6 0.0693(13) 0.0430(10) 0.0472(10) -0.0153(9) 0.0075(9) 0.0045(8)
C7 0.101(2) 0.0561(13) 0.0645(14) -0.0090(13) 0.0123(13) 0.0215(11)
C8 0.0465(9) 0.0325(8) 0.0372(8) -0.0037(7) -0.0008(7) -0.0006(6)
C9 0.0523(10) 0.0370(9) 0.0494(10) -0.0009(8) 0.0038(8) -0.0060(8)
C10 0.0726(14) 0.0295(9) 0.0611(12) -0.0003(9) -0.0048(10) -0.0018(8)
C11 0.0662(12) 0.0415(10) 0.0514(11) -0.0176(9) -0.0049(9) 0.0103(8)
C12 0.0557(12) 0.0545(12) 0.0563(11) -0.0090(9) 0.0105(9) 0.0017(9)
C13 0.0539(11) 0.0356(9) 0.0552(11) 0.0002(8) 0.0083(9) -0.0019(8)
C14 0.0471(9) 0.0305(8) 0.0356(8) -0.0062(7) 0.0024(7) 0.0009(6)
C15 0.0505(10) 0.0478(10) 0.0475(10) 0.0012(8) -0.0016(8) -0.0052(8)
C16 0.0641(12) 0.0417(10) 0.0550(11) 0.0037(9) 0.0085(9) -0.0073(8)
C17 0.0715(13) 0.0382(9) 0.0443(10) -0.0151(9) 0.0043(9) -0.0097(8)
C18 0.0622(13) 0.0659(14) 0.0577(12) -0.0028(11) -0.0159(10) -0.0153(11)
C19 0.0557(11) 0.0492(11) 0.0566(11) 0.0074(9) -0.0079(9) -0.0108(9)

loop_
_atom_type_symbol
_atom_type_description
_atom_type_scat_dispersion_real
_atom_type_scat_dispersion_imag
_atom_type_scat_source
C C 0.0181 0.0091 'International Tables Vol C Tables 4.2.6.8 and 6.1.1.4'
H H 0.0000 0.0000 'International Tables Vol C Tables 4.2.6.8 and 6.1.1.4'
Cl Cl 0.3639 0.7018 'International Tables Vol C Tables 4.2.6.8 and 6.1.1.4'
F F 0.0727 0.0534 'International Tables Vol C Tables 4.2.6.8 and 6.1.1.4'
N N 0.0311 0.0180 'International Tables Vol C Tables 4.2.6.8 and 6.1.1.4'
O O 0.0492 0.0322 'International Tables Vol C Tables 4.2.6.8 and 6.1.1.4'

loop_
_geom_angle_atom_site_label_1
_geom_angle_atom_site_label_2
_geom_angle_atom_site_label_3
_geom_angle
C3 N1 H1 109.6(14)
C3 N1 C4 112.57(14)
C4 N1 H1 109.7(14)
O1 C1 C2 122.08(19)
O1 C1 C5 122.75(18)
C2 C1 C5 115.02(16)
C1 C2 H2A 110.1
C1 C2 H2B 110.1
C1 C2 C3 108.16(16)
H2A C2 H2B 108.4
C3 C2 H2A 110.1
C3 C2 H2B 110.1
N1 C3 C2 107.94(15)
N1 C3 H3 108.5
N1 C3 C8 111.46(14)
C2 C3 H3 108.5
C8 C3 C2 111.80(15)
C8 C3 H3 108.5
N1 C4 H4 108.4
N1 C4 C5 108.78(14)
N1 C4 C14 108.93(13)
C5 C4 H4 108.4
C14 C4 H4 108.4
C14 C4 C5 113.86(14)
C1 C5 C4 106.67(15)
C1 C5 H5 108.0
C1 C5 C6 112.85(16)
C4 C5 H5 108.0
C6 C5 C4 112.99(16)
C6 C5 H5 108.0
C5 C6 H6A 108.8
C5 C6 H6B 108.8
H6A C6 H6B 107.7
C7 C6 C5 113.76(19)
C7 C6 H6A 108.8
C7 C6 H6B 108.8
Cl1 C7 H7A 109.3
Cl1 C7 H7B 109.3
C6 C7 Cl1 111.78(17)
C6 C7 H7A 109.3
C6 C7 H7B 109.3
H7A C7 H7B 107.9
C9 C8 C3 119.67(17)
C9 C8 C13 118.58(17)
C13 C8 C3 121.75(16)
C8 C9 H9 119.3
C8 C9 C10 121.42(18)
C10 C9 H9 119.3
C9 C10 H10 121.0
C11 C10 C9 117.93(18)
C11 C10 H10 121.0
F1 C11 C10 118.6(2)
F1 C11 C12 118.4(2)
C10 C11 C12 123.02(19)
C11 C12 H12 120.8
C11 C12 C13 118.36(19)
C13 C12 H12 120.8
C8 C13 H13 119.7
C12 C13 C8 120.67(18)
C12 C13 H13 119.7
C15 C14 C4 122.38(16)
C19 C14 C4 119.30(17)
C19 C14 C15 118.29(17)
C14 C15 H15 119.4
C16 C15 C14 121.19(19)
C16 C15 H15 119.4
C15 C16 H16 120.8
C17 C16 C15 118.48(19)
C17 C16 H16 120.8
F2 C17 C16 118.6(2)
F2 C17 C18 118.92(19)
C18 C17 C16 122.44(18)
C17 C18 H18 120.8
C17 C18 C19 118.5(2)
C19 C18 H18 120.8
C14 C19 C18 121.1(2)
C14 C19 H19 119.4
C18 C19 H19 119.4

loop_
_geom_bond_atom_site_label_1
_geom_bond_atom_site_label_2
_geom_bond_distance
Cl1 C7 1.785(3)
F1 C11 1.357(2)
F2 C17 1.353(2)
O1 C1 1.208(2)
N1 H1 0.89(2)
N1 C3 1.457(2)
N1 C4 1.465(2)
C1 C2 1.507(3)
C1 C5 1.517(3)
C2 H2A 0.9700
C2 H2B 0.9700
C2 C3 1.547(3)
C3 H3 0.9800
C3 C8 1.511(2)
C4 H4 0.9800
C4 C5 1.551(2)
C4 C14 1.514(2)
C5 H5 0.9800
C5 C6 1.528(2)
C6 H6A 0.9700
C6 H6B 0.9700
C6 C7 1.509(3)
C7 H7A 0.9700
C7 H7B 0.9700
C8 C9 1.383(3)
C8 C13 1.386(3)
C9 H9 0.9300
C9 C10 1.385(3)
C10 H10 0.9300
C10 C11 1.359(3)
C11 C12 1.369(3)
C12 H12 0.9300
C12 C13 1.385(3)
C13 H13 0.9300
C14 C15 1.383(3)
C14 C19 1.381(3)
C15 H15 0.9300
C15 C16 1.382(3)
C16 H16 0.9300
C16 C17 1.363(3)
C17 C18 1.361(3)
C18 H18 0.9300
C18 C19 1.385(3)
C19 H19 0.9300

loop_
_geom_hbond_atom_site_label_D
_geom_hbond_atom_site_label_H
_geom_hbond_atom_site_label_A
_geom_hbond_site_symmetry_A
_geom_hbond_distance_DH
_geom_hbond_distance_HA
_geom_hbond_distance_DA
_geom_hbond_angle_DHA
_geom_hbond_publ_flag
N1 H1 O1 4_566 0.89(2) 2.32(2) 3.189(2) 165(2) yes
C9 H9 F2 4_565 0.93 2.61 3.378(2) 140 yes
C10 H10 F2 2_646 0.93 2.58 3.343(2) 139 yes
C12 H12 O1 4_466 0.93 2.57 3.412(3) 150 yes
C16 H16 F1 2_556 0.93 2.62 3.379(2) 139 yes

loop_
_geom_torsion_atom_site_label_1
_geom_torsion_atom_site_label_2
_geom_torsion_atom_site_label_3
_geom_torsion_atom_site_label_4
_geom_torsion
F1 C11 C12 C13 -178.99(19)
F2 C17 C18 C19 -179.3(2)
O1 C1 C2 C3 120.0(2)
O1 C1 C5 C4 -120.4(2)
O1 C1 C5 C6 4.2(3)
N1 C3 C8 C9 -144.20(17)
N1 C3 C8 C13 35.4(2)
N1 C4 C5 C1 -56.49(19)
N1 C4 C5 C6 178.94(15)
N1 C4 C14 C15 -78.4(2)
N1 C4 C14 C19 99.7(2)
C1 C2 C3 N1 56.4(2)
C1 C2 C3 C8 179.37(16)
C1 C5 C6 C7 76.4(2)
C2 C1 C5 C4 55.1(2)
C2 C1 C5 C6 179.78(18)
C2 C3 C8 C9 94.9(2)
C2 C3 C8 C13 -85.5(2)
C3 N1 C4 C5 65.35(19)
C3 N1 C4 C14 -170.01(15)
C3 C8 C9 C10 -178.71(18)
C3 C8 C13 C12 179.24(18)
C4 N1 C3 C2 -64.5(2)
C4 N1 C3 C8 172.34(15)
C4 C5 C6 C7 -162.48(18)
C4 C14 C15 C16 179.14(18)
C4 C14 C19 C18 -178.5(2)
C5 C1 C2 C3 -55.6(2)
C5 C4 C14 C15 43.2(2)
C5 C4 C14 C19 -138.73(19)
C5 C6 C7 Cl1 67.6(2)
C8 C9 C10 C11 -1.3(3)
C9 C8 C13 C12 -1.2(3)
C9 C10 C11 F1 179.48(19)
C9 C10 C11 C12 0.4(3)
C10 C11 C12 C13 0.1(3)
C11 C12 C13 C8 0.3(3)
C13 C8 C9 C10 1.7(3)
C14 C4 C5 C1 -178.17(15)
C14 C4 C5 C6 57.3(2)
C14 C15 C16 C17 -0.4(3)
C15 C14 C19 C18 -0.3(3)
C15 C16 C17 F2 179.98(18)
C15 C16 C17 C18 -0.9(3)
C16 C17 C18 C19 1.6(4)
C17 C18 C19 C14 -1.0(4)
C19 C14 C15 C16 1.0(3)

_cod_database_fobs_code 2242412
